data_2243344
loop_
_publ_author_name
'Daoui, Said'
'Baydere, Cemile'
'Chelfi, Tarik'
'El Kalai, Fouad'
'Dege, Necmi'
'Karrouchi, Khalid'
'Benchat, Noureddine'

_publ_section_title
;
 Polymorphism of
 2-(5-benzyl-6-oxo-3-phenyl-1,6-dihydropyridazin-1-yl)acetic acid with two
 monoclinic modifications: crystal structures and Hirshfeld surface
 analyses
;
_journal_coeditor_code WM5541
_journal_issue 3
_journal_name_full 'Acta Crystallographica Section E'
_journal_page_first 432
_journal_page_last 437
_journal_paper_doi 10.1107/S2056989020002406
_journal_volume 76
_journal_year 2020
_chemical_formula_iupac 'C19 H16 N2 O3'
_chemical_formula_moiety 'C19 H16 N2 O3'
_chemical_formula_sum 'C19 H16 N2 O3'
_chemical_formula_weight 320.34
_chemical_name_systematic
;
2-(5-Benzyl-6-oxo-3-phenyl-1,6-dihydropyridazin-1-yl)acetic acid
;
_space_group_crystal_system monoclinic
_space_group_IT_number 14
_space_group_name_Hall '-P 2yn'
_space_group_name_H-M_alt 'P 1 21/n 1'
_atom_sites_solution_hydrogens geom
_audit_creation_method SHELXL-2018/3
_cell_angle_alpha 90
_cell_angle_beta 93.886(7)
_cell_angle_gamma 90
_cell_formula_units_Z 4
_cell_length_a 10.5500(8)
_cell_length_b 9.3679(6)
_cell_length_c 16.5606(15)
_cell_measurement_reflns_used 9543
_cell_measurement_temperature 296(2)
_cell_measurement_theta_max 29.76
_cell_measurement_theta_min 1.93
_cell_volume 1632.9(2)
_computing_cell_refinement
;
X-AREA (Stoe & Cie, 2002)
;
_computing_data_collection
;
X-AREA (Stoe & Cie, 2002)
;
_computing_data_reduction
;
X-RED32 (Stoe & Cie, 2002)
;
_computing_molecular_graphics
;
Mercury (Macrae <i>et al.</i>,  2020) and PLATON (Spek, 2020)
;
_computing_publication_material
;
WinGX (Farrugia, 2012), PLATON (Spek, 2020) and publCIF
(Westrip, 2010)
;
_computing_structure_refinement
;
<i>SHELXL2018/3</i> (Sheldrick, 2015b)
;
_computing_structure_solution
;
<i>SHELXT2017/1</i> (Sheldrick, 2015a)
;
_diffrn_ambient_temperature 293(2)
_diffrn_detector 'image plate (34 cm diameter)'
_diffrn_detector_area_resol_mean 6.67
_diffrn_measured_fraction_theta_full 0.998
_diffrn_measured_fraction_theta_max 0.991
_diffrn_measurement_device '2-circle goniometer'
_diffrn_measurement_device_type 'Stoe IPDS 2'
_diffrn_measurement_method 'rotation method'
_diffrn_radiation_monochromator 'plane graphite'
_diffrn_radiation_type 'Mo K\a'
_diffrn_radiation_wavelength 0.71073
_diffrn_reflns_av_R_equivalents 0.0387
_diffrn_reflns_av_unetI/netI 0.0534
_diffrn_reflns_limit_h_max 14
_diffrn_reflns_limit_h_min -12
_diffrn_reflns_limit_k_max 12
_diffrn_reflns_limit_k_min -13
_diffrn_reflns_limit_l_max 23
_diffrn_reflns_limit_l_min -23
_diffrn_reflns_number 12987
_diffrn_reflns_theta_full 25.242
_diffrn_reflns_theta_max 29.729
_diffrn_reflns_theta_min 2.364
_diffrn_source 'sealed X-ray tube, 12 x 0.4 mm long-fine focus'
_diffrn_source_current 45
_diffrn_source_power 2.25
_diffrn_source_voltage 50
_exptl_absorpt_coefficient_mu 0.089
_exptl_absorpt_correction_T_max 0.9808
_exptl_absorpt_correction_T_min 0.9614
_exptl_absorpt_correction_type integration
_exptl_absorpt_process_details
;
(X-RED32; Stoe & Cie, 2002)
;
_exptl_crystal_colour colorless
_exptl_crystal_density_diffrn 1.303
_exptl_crystal_description prism
_exptl_crystal_F_000 672
_exptl_crystal_size_max 0.580
_exptl_crystal_size_mid 0.433
_exptl_crystal_size_min 0.340
_refine_diff_density_max 0.345
_refine_diff_density_min -0.337
_refine_ls_extinction_method none
_refine_ls_goodness_of_fit_ref 0.894
_refine_ls_hydrogen_treatment constr
_refine_ls_matrix_type full
_refine_ls_number_parameters 217
_refine_ls_number_reflns 4603
_refine_ls_number_restraints 19
_refine_ls_restrained_S_all 1.159
_refine_ls_R_factor_all 0.1367
_refine_ls_R_factor_gt 0.0534
_refine_ls_shift/su_max 0.000
_refine_ls_shift/su_mean 0.000
_refine_ls_structure_factor_coef Fsqd
_refine_ls_weighting_details 'w=1/[\s^2^(Fo^2^)+(0.0772P)^2^] where P=(Fo^2^+2Fc^2^)/3'
_refine_ls_weighting_scheme calc
_refine_ls_wR_factor_gt 0.1294
_refine_ls_wR_factor_ref 0.1575
_reflns_number_gt 1989
_reflns_number_total 4603
_reflns_threshold_expression 'I > 2\s(I)'
_cod_data_source_file wm5541sup1.cif
_cod_data_source_block I
_cod_original_sg_symbol_H-M 'P 21/n'
_cod_database_code 2243344
_shelx_space_group_comment
;
The symmetry employed for this shelxl refinement is uniquely defined
by the following loop, which should always be used as a source of
symmetry information in preference to the above space-group names.
They are only intended as comments.
;

loop_
_space_group_symop_operation_xyz
'x, y, z'
'-x+1/2, y+1/2, -z+1/2'
'-x, -y, -z'
'x-1/2, -y-1/2, z-1/2'

loop_
_atom_site_type_symbol
_atom_site_label
_atom_site_fract_x
_atom_site_fract_y
_atom_site_fract_z
_atom_site_U_iso_or_equiv
_atom_site_adp_type
_atom_site_calc_flag
_atom_site_occupancy
_atom_site_disorder_assembly
_atom_site_disorder_group
N N2 0.63345(14) 0.43785(17) 0.40115(9) 0.0550(4) Uani d 1 . .
N N1 0.56137(14) 0.34515(16) 0.44077(9) 0.0539(4) Uani d 1 . .
O O1 0.66753(13) 0.60906(17) 0.31011(10) 0.0811(5) Uani d 1 . .
O O2 0.76216(13) 0.27628(19) 0.30333(10) 0.0914(6) Uani d 1 . .
H H2 0.804328 0.226747 0.274357 0.137 Uiso calc 1 . .
C C7 0.43814(16) 0.35514(19) 0.42800(10) 0.0508(4) Uani d 1 . .
C C6 0.36108(18) 0.2513(2) 0.47105(11) 0.0536(4) Uani d 1 . .
C C8 0.38202(17) 0.4630(2) 0.37706(11) 0.0567(5) Uani d 1 . .
H H8 0.294010 0.471278 0.371699 0.068 Uiso calc 1 . .
C C10 0.58990(18) 0.5384(2) 0.34591(11) 0.0589(5) Uani d 1 . .
C C12 0.83446(19) 0.3288(2) 0.36076(12) 0.0612(5) Uani d 1 . .
C C9 0.45351(17) 0.5535(2) 0.33636(11) 0.0594(5) Uani d 1 . .
O O3 0.94446(16) 0.3027(3) 0.37082(12) 0.1213(7) Uani d 1 . .
C C11 0.77005(17) 0.4220(2) 0.41864(12) 0.0634(5) Uani d 1 . .
H H11A 0.785002 0.382843 0.472680 0.076 Uiso calc 1 . .
H H11B 0.808847 0.515829 0.418553 0.076 Uiso calc 1 . .
C C14 0.26299(19) 0.7017(2) 0.29161(12) 0.0638(5) Uani d 1 . .
C C5 0.2306(2) 0.2435(2) 0.45719(13) 0.0677(6) Uani d 1 . .
H H5 0.189656 0.304979 0.419821 0.081 Uiso calc 1 . .
C C15 0.2264(2) 0.7924(3) 0.35035(15) 0.0794(7) Uani d 1 . .
H H15 0.288323 0.838285 0.383550 0.095 Uiso calc 1 . .
C C4 0.1600(2) 0.1465(3) 0.49763(14) 0.0780(6) Uani d 1 . .
H H4 0.072279 0.143929 0.487252 0.094 Uiso calc 1 . .
C C13 0.4010(2) 0.6709(3) 0.28207(15) 0.0822(7) Uani d 1 . .
H H13A 0.411644 0.644798 0.226260 0.099 Uiso calc 1 . .
H H13B 0.449726 0.757252 0.293614 0.099 Uiso calc 1 . .
C C17 0.0092(2) 0.7521(3) 0.31546(16) 0.0888(8) Uani d 1 . .
H H17 -0.075763 0.769037 0.323863 0.107 Uiso calc 1 . .
C C19 0.1676(2) 0.6361(3) 0.24455(14) 0.0836(7) Uani d 1 . .
H H19 0.188376 0.573613 0.203863 0.100 Uiso calc 1 . .
C C3 0.2156(3) 0.0557(3) 0.55173(15) 0.0859(7) Uani d 1 . .
H H3 0.167270 -0.008738 0.579307 0.103 Uiso calc 1 . .
C C1 0.4167(2) 0.1565(3) 0.52585(16) 0.0904(8) Uani d 1 . .
H H1 0.504386 0.157532 0.536391 0.109 Uiso calc 1 . .
C C16 0.1008(2) 0.8173(3) 0.36152(17) 0.0958(8) Uani d 1 . .
H H16 0.078911 0.880366 0.401664 0.115 Uiso calc 1 . .
C C18 0.0408(2) 0.6619(3) 0.25690(16) 0.0901(8) Uani d 1 . .
H H18 -0.022580 0.616712 0.224545 0.108 Uiso calc 1 . .
C C2 0.3444(3) 0.0599(3) 0.56547(18) 0.1078(10) Uani d 1 . .
H H2A 0.384238 -0.003519 0.602205 0.129 Uiso calc 1 . .

loop_
_atom_site_aniso_label
_atom_site_aniso_U_11
_atom_site_aniso_U_22
_atom_site_aniso_U_33
_atom_site_aniso_U_12
_atom_site_aniso_U_13
_atom_site_aniso_U_23
N2 0.0449(8) 0.0597(10) 0.0611(9) 0.0062(7) 0.0087(7) -0.0024(8)
N1 0.0496(9) 0.0560(9) 0.0565(8) 0.0062(7) 0.0063(7) -0.0028(7)
O1 0.0572(9) 0.0901(11) 0.0988(11) 0.0021(8) 0.0255(8) 0.0262(9)
O2 0.0511(8) 0.1258(14) 0.0963(11) 0.0206(9) -0.0021(8) -0.0447(10)
C7 0.0487(10) 0.0515(11) 0.0526(9) 0.0073(8) 0.0051(8) -0.0036(8)
C6 0.0549(11) 0.0523(11) 0.0542(10) 0.0049(9) 0.0079(8) -0.0018(8)
C8 0.0457(10) 0.0611(11) 0.0643(11) 0.0097(9) 0.0113(8) 0.0068(9)
C10 0.0512(10) 0.0611(12) 0.0662(11) 0.0069(10) 0.0176(9) 0.0038(10)
C12 0.0514(7) 0.0670(9) 0.0653(8) 0.0051(7) 0.0037(7) 0.0008(7)
C9 0.0503(11) 0.0658(12) 0.0638(11) 0.0123(9) 0.0163(9) 0.0119(9)
O3 0.0569(8) 0.1817(15) 0.1240(12) 0.0325(10) -0.0028(8) -0.0424(12)
C11 0.0459(11) 0.0735(14) 0.0701(12) 0.0039(9) -0.0017(9) -0.0047(10)
C14 0.0580(12) 0.0676(13) 0.0666(12) 0.0121(10) 0.0103(10) 0.0237(10)
C5 0.0596(12) 0.0704(14) 0.0739(13) 0.0014(10) 0.0100(10) 0.0141(10)
C15 0.0572(13) 0.0833(16) 0.0964(16) 0.0031(12) -0.0039(11) -0.0097(13)
C4 0.0619(13) 0.0798(15) 0.0939(16) -0.0060(12) 0.0162(11) 0.0109(13)
C13 0.0623(13) 0.0909(17) 0.0962(16) 0.0209(12) 0.0249(11) 0.0393(14)
C17 0.0555(13) 0.119(2) 0.0923(17) 0.0121(14) 0.0047(12) -0.0046(16)
C19 0.0876(18) 0.0948(18) 0.0684(13) 0.0214(14) 0.0051(12) -0.0045(13)
C3 0.0887(18) 0.0720(15) 0.0992(17) -0.0067(14) 0.0234(14) 0.0203(13)
C1 0.0660(14) 0.0925(18) 0.1114(19) 0.0008(13) -0.0045(13) 0.0438(16)
C16 0.0666(15) 0.118(2) 0.1027(18) 0.0164(15) 0.0038(13) -0.0330(17)
C18 0.0709(16) 0.112(2) 0.0846(16) -0.0008(15) -0.0154(12) -0.0093(15)
C2 0.100(2) 0.100(2) 0.122(2) 0.0027(17) -0.0042(17) 0.0588(18)

loop_
_atom_type_symbol
_atom_type_description
_atom_type_scat_dispersion_real
_atom_type_scat_dispersion_imag
_atom_type_scat_source
C C 0.0033 0.0016 'International Tables Vol C Tables 4.2.6.8 and 6.1.1.4'
H H 0.0000 0.0000 'International Tables Vol C Tables 4.2.6.8 and 6.1.1.4'
N N 0.0061 0.0033 'International Tables Vol C Tables 4.2.6.8 and 6.1.1.4'
O O 0.0106 0.0060 'International Tables Vol C Tables 4.2.6.8 and 6.1.1.4'

loop_
_geom_angle_atom_site_label_1
_geom_angle_atom_site_label_2
_geom_angle_atom_site_label_3
_geom_angle_site_symmetry_1
_geom_angle_site_symmetry_3
_geom_angle
_geom_angle_publ_flag
N1 N2 C10 . . 126.22(15) ?
N1 N2 C11 . . 114.74(15) ?
C10 N2 C11 . . 119.00(16) ?
C7 N1 N2 . . 117.48(15) ?
C12 O2 H2 . . 109.5 ?
N1 C7 C8 . . 121.17(17) ?
N1 C7 C6 . . 116.60(16) ?
C8 C7 C6 . . 122.21(16) ?
C1 C6 C5 . . 116.86(19) ?
C1 C6 C7 . . 121.27(18) ?
C5 C6 C7 . . 121.86(17) ?
C9 C8 C7 . . 121.38(17) ?
C9 C8 H8 . . 119.3 ?
C7 C8 H8 . . 119.3 ?
O1 C10 N2 . . 119.04(17) ?
O1 C10 C9 . . 125.67(19) ?
N2 C10 C9 . . 115.28(16) ?
O3 C12 O2 . . 123.7(2) ?
O3 C12 C11 . . 120.9(2) ?
O2 C12 C11 . . 115.36(17) ?
C8 C9 C10 . . 118.14(18) ?
C8 C9 C13 . . 124.38(17) ?
C10 C9 C13 . . 117.48(17) ?
N2 C11 C12 . . 114.75(16) ?
N2 C11 H11A . . 108.6 ?
C12 C11 H11A . . 108.6 ?
N2 C11 H11B . . 108.6 ?
C12 C11 H11B . . 108.6 ?
H11A C11 H11B . . 107.6 ?
C15 C14 C19 . . 116.8(2) ?
C15 C14 C13 . . 121.1(2) ?
C19 C14 C13 . . 122.1(2) ?
C4 C5 C6 . . 121.3(2) ?
C4 C5 H5 . . 119.3 ?
C6 C5 H5 . . 119.3 ?
C14 C15 C16 . . 121.6(2) ?
C14 C15 H15 . . 119.2 ?
C16 C15 H15 . . 119.2 ?
C3 C4 C5 . . 121.1(2) ?
C3 C4 H4 . . 119.4 ?
C5 C4 H4 . . 119.4 ?
C9 C13 C14 . . 113.43(17) ?
C9 C13 H13A . . 108.9 ?
C14 C13 H13A . . 108.9 ?
C9 C13 H13B . . 108.9 ?
C14 C13 H13B . . 108.9 ?
H13A C13 H13B . . 107.7 ?
C16 C17 C18 . . 119.6(2) ?
C16 C17 H17 . . 120.2 ?
C18 C17 H17 . . 120.2 ?
C14 C19 C18 . . 120.9(2) ?
C14 C19 H19 . . 119.5 ?
C18 C19 H19 . . 119.5 ?
C4 C3 C2 . . 118.6(2) ?
C4 C3 H3 . . 120.7 ?
C2 C3 H3 . . 120.7 ?
C6 C1 C2 . . 121.0(2) ?
C6 C1 H1 . . 119.5 ?
C2 C1 H1 . . 119.5 ?
C17 C16 C15 . . 120.9(2) ?
C17 C16 H16 . . 119.6 ?
C15 C16 H16 . . 119.6 ?
C17 C18 C19 . . 120.3(2) ?
C17 C18 H18 . . 119.9 ?
C19 C18 H18 . . 119.9 ?
C3 C2 C1 . . 121.1(2) ?
C3 C2 H2A . . 119.4 ?
C1 C2 H2A . . 119.4 ?

loop_
_geom_bond_atom_site_label_1
_geom_bond_atom_site_label_2
_geom_bond_site_symmetry_2
_geom_bond_distance
_geom_bond_publ_flag
N2 N1 . 1.353(2) ?
N2 C10 . 1.371(2) ?
N2 C11 . 1.458(2) ?
N1 C7 . 1.306(2) ?
O1 C10 . 1.235(2) ?
O2 C12 . 1.277(2) ?
O2 H2 . 0.8200 ?
C7 C8 . 1.420(2) ?
C7 C6 . 1.481(3) ?
C6 C1 . 1.373(3) ?
C6 C5 . 1.382(3) ?
C8 C9 . 1.346(3) ?
C8 H8 . 0.9300 ?
C10 C9 . 1.444(3) ?
C12 O3 . 1.187(2) ?
C12 C11 . 1.494(3) ?
C9 C13 . 1.502(3) ?
C11 H11A . 0.9700 ?
C11 H11B . 0.9700 ?
C14 C15 . 1.367(3) ?
C14 C19 . 1.375(3) ?
C14 C13 . 1.503(3) ?
C5 C4 . 1.377(3) ?
C5 H5 . 0.9300 ?
C15 C16 . 1.371(3) ?
C15 H15 . 0.9300 ?
C4 C3 . 1.341(3) ?
C4 H4 . 0.9300 ?
C13 H13A . 0.9700 ?
C13 H13B . 0.9700 ?
C17 C16 . 1.337(3) ?
C17 C18 . 1.345(4) ?
C17 H17 . 0.9300 ?
C19 C18 . 1.389(3) ?
C19 H19 . 0.9300 ?
C3 C2 . 1.363(4) ?
C3 H3 . 0.9300 ?
C1 C2 . 1.378(4) ?
C1 H1 . 0.9300 ?
C16 H16 . 0.9300 ?
C18 H18 . 0.9300 ?
C2 H2A . 0.9300 ?

loop_
_geom_hbond_atom_site_label_D
_geom_hbond_atom_site_label_H
_geom_hbond_atom_site_label_A
_geom_hbond_site_symmetry_A
_geom_hbond_distance_DH
_geom_hbond_distance_HA
_geom_hbond_distance_DA
_geom_hbond_angle_DHA
_geom_hbond_publ_flag
O2 H2 O1 2_645 0.82 1.82 2.593(2) 156.2 yes
C1 H1 N1 . 0.93 2.47 2.780(3) 99.8 yes

_cod_database_fobs_code 2243344
